data_4318137
loop_
_publ_author_name
'Christian Limberg'
'Marc Hunger'
'Wilhelm Habicht'
'Elisabeth Kaifer'

_publ_contact_author
;
        PD Dr. Christian Limberg
        Anorganisch-Chemisches Institut
        Ruprecht-Karls Universitaet Heidelberg
        Im Neuenheimer Feld 270
        69120 Heidelberg
        Bundesrepublik Deutschland
;
_publ_contact_author_email limberg@urz.uni-heidelberg.de
_publ_contact_author_fax '049 6221 54-5707'
_publ_contact_author_phone '049 6221 54-6450'
_publ_section_title
;
 Synthesis of Heterometallic Bismuth/Molydenum Alkoxides and Their
 Behavior on Silica Surfaces
;
_journal_name_full 'Inorganic Chemistry'
_journal_page_first 3359
_journal_page_last 3365
_journal_paper_doi 10.1021/ic011252j
_journal_volume 41
_journal_year 2002
_chemical_formula_sum 'C14.2 H20.4 Bi Cl2 Mo O6.8'
_chemical_formula_weight 675.73
_chemical_name_systematic
; 

  ? 

;
_space_group_IT_number 14
_symmetry_cell_setting monoclinic
_symmetry_space_group_name_Hall '-P 2yn'
_symmetry_space_group_name_H-M 'P 1 21/n 1'
_atom_sites_solution_hydrogens geom
_atom_sites_solution_primary direct
_atom_sites_solution_secondary difmap
_audit_creation_method SHELXL-97
_cell_angle_alpha 90.00
_cell_angle_beta 99.48(3)
_cell_angle_gamma 90.00
_cell_formula_units_Z 4
_cell_length_a 12.980(3)
_cell_length_b 7.8700(16)
_cell_length_c 21.787(4)
_cell_measurement_temperature 200
_cell_volume 2195.2(8)
_computing_structure_refinement 'SHELXL-97 (Sheldrick, 1997)'
_computing_structure_solution 'SHELXS-97 (Sheldrick, 1990)'
_diffrn_ambient_temperature 200
_diffrn_measured_fraction_theta_full 0.710
_diffrn_measured_fraction_theta_max 0.710
_diffrn_measurement_device_type 'NONIUS KAPPA CCD'
_diffrn_measurement_method 'O-Scan    '
_diffrn_radiation_monochromator graphite
_diffrn_radiation_source 'fine-focus sealed tube'
_diffrn_radiation_type MoK\a
_diffrn_radiation_wavelength 0.71073
_diffrn_reflns_av_R_equivalents 0.0433
_diffrn_reflns_av_sigmaI/netI 0.0950
_diffrn_reflns_limit_h_max 14
_diffrn_reflns_limit_h_min -16
_diffrn_reflns_limit_k_max 9
_diffrn_reflns_limit_k_min -9
_diffrn_reflns_limit_l_max 28
_diffrn_reflns_limit_l_min -28
_diffrn_reflns_number 4967
_diffrn_reflns_theta_full 27.61
_diffrn_reflns_theta_max 27.61
_diffrn_reflns_theta_min 1.90
_exptl_absorpt_coefficient_mu 8.847
_exptl_absorpt_correction_type experimentell
_exptl_crystal_density_diffrn 2.045
_exptl_crystal_density_method 'not measured'
_exptl_crystal_F_000 1276
_exptl_crystal_size_max 0.20
_exptl_crystal_size_mid 0.20
_exptl_crystal_size_min 0.15
_refine_diff_density_max 1.458
_refine_diff_density_min -2.476
_refine_diff_density_rms 0.252
_refine_ls_extinction_method none
_refine_ls_goodness_of_fit_ref 1.061
_refine_ls_hydrogen_treatment mixed
_refine_ls_matrix_type full
_refine_ls_number_parameters 227
_refine_ls_number_reflns 3618
_refine_ls_number_restraints 0
_refine_ls_restrained_S_all 1.061
_refine_ls_R_factor_all 0.1045
_refine_ls_R_factor_gt 0.0659
_refine_ls_shift/su_max 0.000
_refine_ls_shift/su_mean 0.000
_refine_ls_structure_factor_coef Fsqd
_refine_ls_weighting_details 'calc w=1/[\s^2^(Fo^2^)+(0.0734P)^2^+22.0100P] where P=(Fo^2^+2Fc^2^)/3'
_refine_ls_weighting_scheme calc
_refine_ls_wR_factor_gt 0.1585
_refine_ls_wR_factor_ref 0.1795
_reflns_number_gt 2463
_reflns_number_total 3618
_reflns_threshold_expression >2sigma(I)
_cod_data_source_file ic011252j.cif
_cod_data_source_block maas
_cod_depositor_comments
;
The following automatic conversions were performed:

'_symmetry_cell_setting' tag value 'monoklin' was replaced with
'monoclinic' value as specified in the replacement file
'/home/robertas/cod-tools/perl-scripts/inputs/replacement_values.lst'.

Automatic conversion script
Id: cif_fix_values 3143 2015-03-26 13:38:13Z robertas 
;
_cod_original_formula_sum 'C14.20 H20.40 Bi Cl2 Mo O6.80'
_cod_database_code 4318137

loop_
_symmetry_equiv_pos_as_xyz
'x, y, z'
'-x+1/2, y+1/2, -z+1/2'
'-x, -y, -z'
'x-1/2, -y-1/2, z-1/2'

loop_
_atom_site_label
_atom_site_type_symbol
_atom_site_fract_x
_atom_site_fract_y
_atom_site_fract_z
_atom_site_U_iso_or_equiv
_atom_site_adp_type
_atom_site_occupancy
_atom_site_symmetry_multiplicity
_atom_site_calc_flag
_atom_site_refinement_flags
_atom_site_disorder_assembly
_atom_site_disorder_group
Bi1 Bi 0.94018(5) 0.84150(7) 0.15125(2) 0.0373(2) Uani 1 1 d . . .
Mo1 Mo 0.73156(12) 0.68235(16) 0.05712(6) 0.0363(4) Uani 1 1 d . . .
Cl1 Cl 0.9164(4) 0.6004(5) 0.05072(17) 0.0408(9) Uani 1 1 d . . .
Cl2 Cl 0.8933(4) 1.0740(5) 0.22172(17) 0.0494(11) Uani 1 1 d . . .
O1 O 0.6494(12) 0.3145(14) 0.0369(6) 0.063(4) Uani 1 1 d . . .
O2 O 0.6780(12) 0.6467(16) -0.0853(5) 0.061(4) Uani 1 1 d . . .
O20 O 0.8006(10) 0.6892(12) 0.1565(4) 0.043(3) Uani 1 1 d . . .
O21 O 0.9664(11) 0.6526(14) 0.2521(5) 0.051(3) Uani 1 1 d . . .
O30 O 0.8185(9) 0.9235(11) 0.0781(4) 0.034(3) Uani 1 1 d . . .
O31 O 1.0058(9) 1.0884(12) 0.0904(4) 0.036(3) Uani 1 1 d . . .
C1 C 0.6832(14) 0.454(2) 0.0460(7) 0.045(4) Uani 1 1 d . . .
C2 C 0.7007(16) 0.666(2) -0.0324(6) 0.048(5) Uani 1 1 d . . .
C3 C 0.5983(15) 0.8613(19) 0.0179(8) 0.047(4) Uani 1 1 d . . .
C4 C 0.6000(18) 0.830(2) 0.0825(9) 0.059(5) Uani 1 1 d . . .
C5 C 0.5779(16) 0.656(2) 0.0994(8) 0.051(4) Uani 1 1 d . . .
C20 C 0.8193(14) 0.5339(19) 0.1906(6) 0.041(4) Uani 1 1 d . . .
H20A H 0.8651 0.4614 0.1712 0.030(13) Uiso 1 1 calc R . .
H20B H 0.7539 0.4743 0.1905 0.030(13) Uiso 1 1 calc R . .
C21 C 0.8690(14) 0.574(2) 0.2565(7) 0.042(4) Uani 1 1 d . . .
H21A H 0.8251 0.6496 0.2759 0.030(13) Uiso 1 1 calc R . .
H21B H 0.8800 0.4702 0.2810 0.030(13) Uiso 1 1 calc R . .
C22 C 1.018(2) 0.717(3) 0.3098(8) 0.067(6) Uani 1 1 d . . .
H22A H 0.9706 0.7881 0.3278 0.029(15) Uiso 1 1 calc R . .
H22B H 1.0777 0.7814 0.3034 0.029(15) Uiso 1 1 calc R . .
H22C H 1.0395 0.6236 0.3375 0.029(15) Uiso 1 1 calc R . .
C30 C 0.8465(14) 1.0249(19) 0.0294(7) 0.042(4) Uani 1 1 d . . .
H30A H 0.7841 1.0715 0.0045 0.030(13) Uiso 1 1 calc R . .
H30B H 0.8820 0.9553 0.0026 0.030(13) Uiso 1 1 calc R . .
C31 C 0.9155(16) 1.164(2) 0.0558(7) 0.048(5) Uani 1 1 d . . .
H31A H 0.9344 1.2342 0.0228 0.030(13) Uiso 1 1 calc R . .
H31B H 0.8807 1.2344 0.0826 0.030(13) Uiso 1 1 calc R . .
C32 C 1.0800(9) 1.2043(11) 0.1215(7) 0.060(5) Uani 1 1 d . . .
H32A H 1.1064 1.2742 0.0914 0.029(15) Uiso 1 1 calc R . .
H32B H 1.1366 1.1426 0.1454 0.029(15) Uiso 1 1 calc R . .
H32C H 1.0474 1.2749 0.1487 0.029(15) Uiso 1 1 calc R . .
O100 O 1.1755(7) 0.8153(11) 0.1831(4) 0.047(4) Uani 0.80 1 d PR . .
C100 C 1.2649(7) 0.8498(11) 0.2263(4) 0.072(9) Uani 0.80 1 d PR . .
H10A H 1.2624 0.7904 0.2650 0.500 Uiso 0.80 1 calc PR . .
H10B H 1.2707 0.9707 0.2348 0.500 Uiso 0.80 1 calc PR . .
C101 C 1.3537(7) 0.7904(11) 0.1982(4) 0.067(7) Uani 0.80 1 d PR . .
H10C H 1.3735 0.6760 0.2119 0.500 Uiso 0.80 1 calc PR . .
H10D H 1.4135 0.8647 0.2094 0.500 Uiso 0.80 1 calc PR . .
C102 C 1.3160(8) 0.7944(13) 0.1289(4) 0.058(6) Uani 0.80 1 d PR . .
H10E H 1.3497 0.7083 0.1073 0.500 Uiso 0.80 1 calc PR . .
H10F H 1.3257 0.9052 0.1112 0.500 Uiso 0.80 1 calc PR . .
C103 C 1.1962(7) 0.7528(11) 0.1286(4) 0.057(6) Uani 0.80 1 d PR . .
H10G H 1.1527 0.8073 0.0937 0.500 Uiso 0.80 1 calc PR . .
H10H H 1.1840 0.6312 0.1261 0.500 Uiso 0.80 1 calc PR . .

loop_
_atom_site_aniso_label
_atom_site_aniso_U_11
_atom_site_aniso_U_22
_atom_site_aniso_U_33
_atom_site_aniso_U_23
_atom_site_aniso_U_13
_atom_site_aniso_U_12
Bi1 0.0311(5) 0.0385(3) 0.0409(3) 0.0004(2) 0.0023(2) -0.0003(3)
Mo1 0.0306(10) 0.0358(7) 0.0411(6) -0.0010(5) 0.0015(6) 0.0003(6)
Cl1 0.034(3) 0.0366(18) 0.0522(19) -0.0031(15) 0.0089(17) 0.0033(17)
Cl2 0.050(3) 0.052(2) 0.048(2) -0.0055(17) 0.0104(19) -0.001(2)
O1 0.058(11) 0.036(6) 0.092(9) -0.013(6) 0.003(8) -0.010(6)
O2 0.053(11) 0.082(9) 0.045(6) -0.004(6) -0.003(6) 0.006(7)
O20 0.046(9) 0.037(6) 0.041(5) 0.000(4) -0.007(5) 0.002(5)
O21 0.051(10) 0.055(7) 0.043(5) 0.003(5) -0.007(5) -0.008(6)
O30 0.033(8) 0.023(5) 0.044(5) 0.004(4) 0.003(4) 0.012(4)
O31 0.021(8) 0.038(5) 0.048(5) -0.008(4) 0.006(5) -0.010(5)
C1 0.008(11) 0.076(12) 0.049(8) -0.001(8) 0.004(7) 0.006(8)
C2 0.052(15) 0.055(10) 0.034(7) -0.007(7) -0.001(7) 0.007(9)
C3 0.030(13) 0.037(8) 0.069(10) 0.001(7) -0.002(8) -0.007(7)
C4 0.045(16) 0.062(12) 0.070(11) 0.009(9) 0.012(9) 0.007(10)
C5 0.037(13) 0.053(10) 0.065(10) 0.002(8) 0.011(8) -0.009(9)
C20 0.024(12) 0.046(9) 0.050(8) 0.001(7) 0.002(7) -0.017(7)
C21 0.023(12) 0.058(10) 0.040(7) 0.002(7) -0.007(7) 0.003(8)
C22 0.057(18) 0.083(14) 0.056(10) -0.005(10) -0.007(10) 0.011(12)
C30 0.025(12) 0.041(8) 0.055(8) 0.003(7) -0.006(7) 0.003(7)
C31 0.042(14) 0.051(9) 0.045(8) 0.001(7) -0.013(8) 0.013(9)
C32 0.051(16) 0.050(10) 0.079(12) 0.000(9) 0.015(10) -0.002(9)
O100 0.004(9) 0.084(10) 0.054(7) 0.007(7) 0.008(6) 0.012(7)
C100 0.04(2) 0.11(2) 0.058(13) 0.022(14) -0.017(13) -0.011(15)
C101 0.023(18) 0.077(16) 0.096(17) 0.005(14) -0.004(14) -0.004(12)
C102 0.011(16) 0.096(18) 0.069(13) -0.023(13) 0.017(10) -0.017(11)
C103 0.025(18) 0.068(15) 0.081(15) -0.002(12) 0.016(12) -0.013(11)

loop_
_atom_type_symbol
_atom_type_description
_atom_type_scat_dispersion_real
_atom_type_scat_dispersion_imag
_atom_type_scat_source
C C 0.0033 0.0016 'International Tables Vol C Tables 4.2.6.8 and 6.1.1.4'
H H 0.0000 0.0000 'International Tables Vol C Tables 4.2.6.8 and 6.1.1.4'
O O 0.0106 0.0060 'International Tables Vol C Tables 4.2.6.8 and 6.1.1.4'
Cl Cl 0.1484 0.1585 'International Tables Vol C Tables 4.2.6.8 and 6.1.1.4'
Mo Mo -1.6832 0.6857 'International Tables Vol C Tables 4.2.6.8 and 6.1.1.4'
Bi Bi -4.1077 10.2566 'International Tables Vol C Tables 4.2.6.8 and 6.1.1.4'

loop_
_geom_angle_atom_site_label_1
_geom_angle_atom_site_label_2
_geom_angle_atom_site_label_3
_geom_angle
_geom_angle_site_symmetry_1
_geom_angle_site_symmetry_3
_geom_angle_publ_flag
O30 Bi1 O20 72.0(4) . . ?
O30 Bi1 Cl2 90.7(3) . . ?
O20 Bi1 Cl2 94.6(3) . . ?
O30 Bi1 O31 69.9(4) . . ?
O20 Bi1 O31 141.8(3) . . ?
Cl2 Bi1 O31 84.2(2) . . ?
O30 Bi1 O21 140.2(4) . . ?
O20 Bi1 O21 69.0(4) . . ?
Cl2 Bi1 O21 85.0(3) . . ?
O31 Bi1 O21 148.1(4) . . ?
O30 Bi1 Cl1 70.1(2) . . ?
O20 Bi1 Cl1 72.1(3) . . ?
Cl2 Bi1 Cl1 159.12(14) . . ?
O31 Bi1 Cl1 96.2(2) . . ?
O21 Bi1 Cl1 104.3(2) . . ?
O30 Bi1 Mo1 40.5(3) . . ?
O20 Bi1 Mo1 40.3(2) . . ?
Cl2 Bi1 Mo1 112.99(12) . . ?
O31 Bi1 Mo1 105.6(2) . . ?
O21 Bi1 Mo1 106.3(3) . . ?
Cl1 Bi1 Mo1 46.71(9) . . ?
C1 Mo1 C2 78.5(7) . . ?
C1 Mo1 O20 102.7(5) . . ?
C2 Mo1 O20 167.9(7) . . ?
C1 Mo1 C4 106.1(8) . . ?
C2 Mo1 C4 104.3(7) . . ?
O20 Mo1 C4 87.0(6) . . ?
C1 Mo1 O30 168.3(6) . . ?
C2 Mo1 O30 106.1(6) . . ?
O20 Mo1 O30 70.5(3) . . ?
C4 Mo1 O30 83.4(6) . . ?
C1 Mo1 C3 108.7(6) . . ?
C2 Mo1 C3 69.2(7) . . ?
O20 Mo1 C3 120.8(5) . . ?
C4 Mo1 C3 36.9(7) . . ?
O30 Mo1 C3 83.0(5) . . ?
C1 Mo1 C5 71.5(7) . . ?
C2 Mo1 C5 110.1(8) . . ?
O20 Mo1 C5 81.4(6) . . ?
C4 Mo1 C5 37.3(6) . . ?
O30 Mo1 C5 115.6(5) . . ?
C3 Mo1 C5 63.8(6) . . ?
C1 Mo1 Cl1 92.8(5) . . ?
C2 Mo1 Cl1 88.2(6) . . ?
O20 Mo1 Cl1 79.8(4) . . ?
C4 Mo1 Cl1 159.0(5) . . ?
O30 Mo1 Cl1 76.8(3) . . ?
C3 Mo1 Cl1 144.0(5) . . ?
C5 Mo1 Cl1 152.1(4) . . ?
C1 Mo1 Bi1 130.2(5) . . ?
C2 Mo1 Bi1 130.8(6) . . ?
O20 Mo1 Bi1 40.0(3) . . ?
C4 Mo1 Bi1 103.2(5) . . ?
O30 Mo1 Bi1 39.0(2) . . ?
C3 Mo1 Bi1 118.9(4) . . ?
C5 Mo1 Bi1 116.5(4) . . ?
Cl1 Mo1 Bi1 56.48(9) . . ?
Mo1 Cl1 Bi1 76.81(11) . . ?
C20 O20 Bi1 115.1(9) . . ?
C20 O20 Mo1 119.8(8) . . ?
Bi1 O20 Mo1 99.7(4) . . ?
C22 O21 C21 112.8(14) . . ?
C22 O21 Bi1 121.3(11) . . ?
C21 O21 Bi1 108.0(8) . . ?
C30 O30 Bi1 118.3(10) . . ?
C30 O30 Mo1 120.8(8) . . ?
Bi1 O30 Mo1 100.5(3) . . ?
C31 O31 C32 115.0(10) . . ?
C31 O31 Bi1 106.0(10) . . ?
C32 O31 Bi1 119.8(8) . . ?
O1 C1 Mo1 176.8(15) . . ?
O2 C2 Mo1 175.1(16) . . ?
C4 C3 Mo1 68.8(11) . . ?
C3 C4 C5 115.9(16) . . ?
C3 C4 Mo1 74.3(12) . . ?
C5 C4 Mo1 76.1(11) . . ?
C4 C5 Mo1 66.6(11) . . ?
O20 C20 C21 109.1(12) . . ?
O20 C20 H20A 109.9 . . ?
C21 C20 H20A 109.9 . . ?
O20 C20 H20B 109.9 . . ?
C21 C20 H20B 109.9 . . ?
H20A C20 H20B 108.3 . . ?
O21 C21 C20 105.7(13) . . ?
O21 C21 H21A 110.6 . . ?
C20 C21 H21A 110.6 . . ?
O21 C21 H21B 110.6 . . ?
C20 C21 H21B 110.6 . . ?
H21A C21 H21B 108.7 . . ?
O21 C22 H22A 109.5 . . ?
O21 C22 H22B 109.5 . . ?
H22A C22 H22B 109.5 . . ?
O21 C22 H22C 109.5 . . ?
H22A C22 H22C 109.5 . . ?
H22B C22 H22C 109.5 . . ?
O30 C30 C31 110.0(12) . . ?
O30 C30 H30A 109.7 . . ?
C31 C30 H30A 109.7 . . ?
O30 C30 H30B 109.7 . . ?
C31 C30 H30B 109.7 . . ?
H30A C30 H30B 108.2 . . ?
O31 C31 C30 107.1(12) . . ?
O31 C31 H31A 110.3 . . ?
C30 C31 H31A 110.3 . . ?
O31 C31 H31B 110.3 . . ?
C30 C31 H31B 110.3 . . ?
H31A C31 H31B 108.6 . . ?
O31 C32 H32A 109.5 . . ?
O31 C32 H32B 109.5 . . ?
H32A C32 H32B 109.5 . . ?
O31 C32 H32C 109.5 . . ?
H32A C32 H32C 109.5 . . ?
H32B C32 H32C 109.5 . . ?
C103 O100 C100 113.56(17) . . ?
O100 C100 C101 106.22(8) . . ?
O100 C100 H10A 110.5 . . ?
C101 C100 H10A 110.5 . . ?
O100 C100 H10B 110.5 . . ?
C101 C100 H10B 110.5 . . ?
H10A C100 H10B 108.7 . . ?
C100 C101 C102 105.3 . . ?
C100 C101 H10C 110.7 . . ?
C102 C101 H10C 110.7 . . ?
C100 C101 H10D 110.7 . . ?
C102 C101 H10D 110.7 . . ?
H10C C101 H10D 108.8 . . ?
C101 C102 C103 98.95(7) . . ?
C101 C102 H10E 112.0 . . ?
C103 C102 H10E 112.0 . . ?
C101 C102 H10F 112.0 . . ?
C103 C102 H10F 112.0 . . ?
H10E C102 H10F 109.7 . . ?
O100 C103 C102 104.93(14) . . ?
O100 C103 H10G 110.8 . . ?
C102 C103 H10G 110.8 . . ?
O100 C103 H10H 110.8 . . ?
C102 C103 H10H 110.8 . . ?
H10G C103 H10H 108.8 . . ?

loop_
_geom_bond_atom_site_label_1
_geom_bond_atom_site_label_2
_geom_bond_distance
_geom_bond_site_symmetry_2
_geom_bond_publ_flag
Bi1 O30 2.150(9) . ?
Bi1 O20 2.191(12) . ?
Bi1 Cl2 2.527(4) . ?
Bi1 O31 2.575(10) . ?
Bi1 O21 2.628(10) . ?
Bi1 Cl1 2.876(4) . ?
Bi1 Mo1 3.3582(18) . ?
Mo1 C1 1.905(19) . ?
Mo1 C2 1.930(14) . ?
Mo1 O20 2.204(9) . ?
Mo1 C4 2.21(2) . ?
Mo1 O30 2.217(10) . ?
Mo1 C3 2.284(18) . ?
Mo1 C5 2.34(2) . ?
Mo1 Cl1 2.511(5) . ?
O1 C1 1.19(2) . ?
O2 C2 1.152(17) . ?
O20 C20 1.430(17) . ?
O21 C22 1.415(19) . ?
O21 C21 1.43(2) . ?
O30 C30 1.421(18) . ?
O31 C31 1.415(19) . ?
O31 C32 1.416(13) . ?
C3 C4 1.42(3) . ?
C4 C5 1.46(2) . ?
C20 C21 1.507(19) . ?
C20 H20A 0.9700 . ?
C20 H20B 0.9700 . ?
C21 H21A 0.9700 . ?
C21 H21B 0.9700 . ?
C22 H22A 0.9600 . ?
C22 H22B 0.9600 . ?
C22 H22C 0.9600 . ?
C30 C31 1.47(2) . ?
C30 H30A 0.9700 . ?
C30 H30B 0.9700 . ?
C31 H31A 0.9700 . ?
C31 H31B 0.9700 . ?
C32 H32A 0.9600 . ?
C32 H32B 0.9600 . ?
C32 H32C 0.9600 . ?
O100 C103 1.3520(11) . ?
O100 C100 1.3947 . ?
C100 C101 1.468(3) . ?
C100 H10A 0.9700 . ?
C100 H10B 0.9700 . ?
C101 C102 1.5079(15) . ?
C101 H10C 0.9700 . ?
C101 H10D 0.9700 . ?
C102 C103 1.5883(19) . ?
C102 H10E 0.9700 . ?
C102 H10F 0.9700 . ?
C103 H10G 0.9700 . ?
C103 H10H 0.9700 . ?

loop_
_geom_torsion_atom_site_label_1
_geom_torsion_atom_site_label_2
_geom_torsion_atom_site_label_3
_geom_torsion_atom_site_label_4
_geom_torsion
_geom_torsion_site_symmetry_1
_geom_torsion_site_symmetry_2
_geom_torsion_site_symmetry_3
_geom_torsion_site_symmetry_4
_geom_torsion_publ_flag
O30 Bi1 Mo1 C1 173.7(8) . . . . ?
O20 Bi1 Mo1 C1 -56.2(8) . . . . ?
Cl2 Bi1 Mo1 C1 -124.8(7) . . . . ?
O31 Bi1 Mo1 C1 145.0(7) . . . . ?
O21 Bi1 Mo1 C1 -33.3(7) . . . . ?
Cl1 Bi1 Mo1 C1 61.1(7) . . . . ?
O30 Bi1 Mo1 C2 61.1(8) . . . . ?
O20 Bi1 Mo1 C2 -168.7(8) . . . . ?
Cl2 Bi1 Mo1 C2 122.6(7) . . . . ?
O31 Bi1 Mo1 C2 32.4(7) . . . . ?
O21 Bi1 Mo1 C2 -145.9(7) . . . . ?
Cl1 Bi1 Mo1 C2 -51.5(7) . . . . ?
O30 Bi1 Mo1 O20 -130.1(6) . . . . ?
Cl2 Bi1 Mo1 O20 -68.6(4) . . . . ?
O31 Bi1 Mo1 O20 -158.9(5) . . . . ?
O21 Bi1 Mo1 O20 22.8(5) . . . . ?
Cl1 Bi1 Mo1 O20 117.3(4) . . . . ?
O30 Bi1 Mo1 C4 -61.5(7) . . . . ?
O20 Bi1 Mo1 C4 68.6(7) . . . . ?
Cl2 Bi1 Mo1 C4 0.0(5) . . . . ?
O31 Bi1 Mo1 C4 -90.3(5) . . . . ?
O21 Bi1 Mo1 C4 91.5(6) . . . . ?
Cl1 Bi1 Mo1 C4 -174.1(5) . . . . ?
O20 Bi1 Mo1 O30 130.1(6) . . . . ?
Cl2 Bi1 Mo1 O30 61.5(4) . . . . ?
O31 Bi1 Mo1 O30 -28.8(5) . . . . ?
O21 Bi1 Mo1 O30 153.0(5) . . . . ?
Cl1 Bi1 Mo1 O30 -112.6(5) . . . . ?
O30 Bi1 Mo1 C3 -25.5(7) . . . . ?
O20 Bi1 Mo1 C3 104.7(7) . . . . ?
Cl2 Bi1 Mo1 C3 36.1(6) . . . . ?
O31 Bi1 Mo1 C3 -54.2(6) . . . . ?
O21 Bi1 Mo1 C3 127.5(7) . . . . ?
Cl1 Bi1 Mo1 C3 -138.0(6) . . . . ?
O30 Bi1 Mo1 C5 -98.7(7) . . . . ?
O20 Bi1 Mo1 C5 31.4(7) . . . . ?
Cl2 Bi1 Mo1 C5 -37.2(5) . . . . ?
O31 Bi1 Mo1 C5 -127.5(5) . . . . ?
O21 Bi1 Mo1 C5 54.3(6) . . . . ?
Cl1 Bi1 Mo1 C5 148.7(5) . . . . ?
O30 Bi1 Mo1 Cl1 112.6(5) . . . . ?
O20 Bi1 Mo1 Cl1 -117.3(4) . . . . ?
Cl2 Bi1 Mo1 Cl1 174.10(14) . . . . ?
O31 Bi1 Mo1 Cl1 83.8(3) . . . . ?
O21 Bi1 Mo1 Cl1 -94.5(3) . . . . ?
C1 Mo1 Cl1 Bi1 -137.9(4) . . . . ?
C2 Mo1 Cl1 Bi1 143.7(5) . . . . ?
O20 Mo1 Cl1 Bi1 -35.5(3) . . . . ?
C4 Mo1 Cl1 Bi1 16.3(13) . . . . ?
O30 Mo1 Cl1 Bi1 36.7(2) . . . . ?
C3 Mo1 Cl1 Bi1 94.2(7) . . . . ?
C5 Mo1 Cl1 Bi1 -83.9(9) . . . . ?
O30 Bi1 Cl1 Mo1 -39.6(3) . . . . ?
O20 Bi1 Cl1 Mo1 37.2(3) . . . . ?
Cl2 Bi1 Cl1 Mo1 -15.4(4) . . . . ?
O31 Bi1 Cl1 Mo1 -105.6(3) . . . . ?
O21 Bi1 Cl1 Mo1 99.1(4) . . . . ?
O30 Bi1 O20 C20 160.9(10) . . . . ?
Cl2 Bi1 O20 C20 -109.8(9) . . . . ?
O31 Bi1 O20 C20 163.6(8) . . . . ?
O21 Bi1 O20 C20 -27.0(9) . . . . ?
Cl1 Bi1 O20 C20 86.7(9) . . . . ?
Mo1 Bi1 O20 C20 129.5(11) . . . . ?
O30 Bi1 O20 Mo1 31.5(4) . . . . ?
Cl2 Bi1 O20 Mo1 120.7(3) . . . . ?
O31 Bi1 O20 Mo1 34.2(7) . . . . ?
O21 Bi1 O20 Mo1 -156.5(5) . . . . ?
Cl1 Bi1 O20 Mo1 -42.8(3) . . . . ?
C1 Mo1 O20 C20 13.0(13) . . . . ?
C2 Mo1 O20 C20 -81(3) . . . . ?
C4 Mo1 O20 C20 118.8(13) . . . . ?
O30 Mo1 O20 C20 -157.1(13) . . . . ?
C3 Mo1 O20 C20 134.2(12) . . . . ?
C5 Mo1 O20 C20 81.8(12) . . . . ?
Cl1 Mo1 O20 C20 -77.6(11) . . . . ?
Bi1 Mo1 O20 C20 -126.4(13) . . . . ?
C1 Mo1 O20 Bi1 139.4(6) . . . . ?
C2 Mo1 O20 Bi1 45(3) . . . . ?
C4 Mo1 O20 Bi1 -114.8(6) . . . . ?
O30 Mo1 O20 Bi1 -30.7(4) . . . . ?
C3 Mo1 O20 Bi1 -99.4(7) . . . . ?
C5 Mo1 O20 Bi1 -151.9(6) . . . . ?
Cl1 Mo1 O20 Bi1 48.8(3) . . . . ?
O30 Bi1 O21 C22 -127.6(14) . . . . ?
O20 Bi1 O21 C22 -139.4(15) . . . . ?
Cl2 Bi1 O21 C22 -42.5(14) . . . . ?
O31 Bi1 O21 C22 28.1(18) . . . . ?
Cl1 Bi1 O21 C22 156.5(14) . . . . ?
Mo1 Bi1 O21 C22 -155.0(14) . . . . ?
O30 Bi1 O21 C21 4.7(12) . . . . ?
O20 Bi1 O21 C21 -7.1(9) . . . . ?
Cl2 Bi1 O21 C21 89.8(10) . . . . ?
O31 Bi1 O21 C21 160.4(9) . . . . ?
Cl1 Bi1 O21 C21 -71.2(10) . . . . ?
Mo1 Bi1 O21 C21 -22.7(10) . . . . ?
O20 Bi1 O30 C30 -165.1(10) . . . . ?
Cl2 Bi1 O30 C30 100.3(9) . . . . ?
O31 Bi1 O30 C30 16.7(9) . . . . ?
O21 Bi1 O30 C30 -176.7(9) . . . . ?
Cl1 Bi1 O30 C30 -88.1(9) . . . . ?
Mo1 Bi1 O30 C30 -133.7(11) . . . . ?
O20 Bi1 O30 Mo1 -31.3(4) . . . . ?
Cl2 Bi1 O30 Mo1 -126.0(3) . . . . ?
O31 Bi1 O30 Mo1 150.4(5) . . . . ?
O21 Bi1 O30 Mo1 -42.9(7) . . . . ?
Cl1 Bi1 O30 Mo1 45.6(3) . . . . ?
C1 Mo1 O30 C30 108(3) . . . . ?
C2 Mo1 O30 C30 -4.1(13) . . . . ?
O20 Mo1 O30 C30 163.7(12) . . . . ?
C4 Mo1 O30 C30 -107.2(12) . . . . ?
C3 Mo1 O30 C30 -70.0(12) . . . . ?
C5 Mo1 O30 C30 -126.5(11) . . . . ?
Cl1 Mo1 O30 C30 80.0(11) . . . . ?
Bi1 Mo1 O30 C30 132.3(13) . . . . ?
C1 Mo1 O30 Bi1 -24(3) . . . . ?
C2 Mo1 O30 Bi1 -136.4(7) . . . . ?
O20 Mo1 O30 Bi1 31.4(4) . . . . ?
C4 Mo1 O30 Bi1 120.5(6) . . . . ?
C3 Mo1 O30 Bi1 157.7(6) . . . . ?
C5 Mo1 O30 Bi1 101.2(6) . . . . ?
Cl1 Mo1 O30 Bi1 -52.2(3) . . . . ?
O30 Bi1 O31 C31 15.8(8) . . . . ?
O20 Bi1 O31 C31 13.0(11) . . . . ?
Cl2 Bi1 O31 C31 -77.1(9) . . . . ?
O21 Bi1 O31 C31 -147.9(9) . . . . ?
Cl1 Bi1 O31 C31 81.9(9) . . . . ?
Mo1 Bi1 O31 C31 35.2(9) . . . . ?
O30 Bi1 O31 C32 148.0(10) . . . . ?
O20 Bi1 O31 C32 145.2(9) . . . . ?
Cl2 Bi1 O31 C32 55.1(10) . . . . ?
O21 Bi1 O31 C32 -15.7(14) . . . . ?
Cl1 Bi1 O31 C32 -145.9(10) . . . . ?
Mo1 Bi1 O31 C32 167.4(9) . . . . ?
C2 Mo1 C1 O1 -42(30) . . . . ?
O20 Mo1 C1 O1 150(30) . . . . ?
C4 Mo1 C1 O1 60(30) . . . . ?
O30 Mo1 C1 O1 -157(28) . . . . ?
C3 Mo1 C1 O1 21(30) . . . . ?
C5 Mo1 C1 O1 74(30) . . . . ?
Cl1 Mo1 C1 O1 -130(30) . . . . ?
Bi1 Mo1 C1 O1 -177(100) . . . . ?
C1 Mo1 C2 O2 19(20) . . . . ?
O20 Mo1 C2 O2 116(19) . . . . ?
C4 Mo1 C2 O2 -85(20) . . . . ?
O30 Mo1 C2 O2 -172(20) . . . . ?
C3 Mo1 C2 O2 -97(20) . . . . ?
C5 Mo1 C2 O2 -47(20) . . . . ?
Cl1 Mo1 C2 O2 112(20) . . . . ?
Bi1 Mo1 C2 O2 153(19) . . . . ?
C1 Mo1 C3 C4 92.1(12) . . . . ?
C2 Mo1 C3 C4 161.4(13) . . . . ?
O20 Mo1 C3 C4 -26.1(12) . . . . ?
O30 Mo1 C3 C4 -88.4(11) . . . . ?
C5 Mo1 C3 C4 34.7(11) . . . . ?
Cl1 Mo1 C3 C4 -144.3(10) . . . . ?
Bi1 Mo1 C3 C4 -72.5(12) . . . . ?
Mo1 C3 C4 C5 -65.6(16) . . . . ?
C1 Mo1 C4 C3 -99.9(11) . . . . ?
C2 Mo1 C4 C3 -18.0(12) . . . . ?
O20 Mo1 C4 C3 157.8(10) . . . . ?
O30 Mo1 C4 C3 87.1(10) . . . . ?
C5 Mo1 C4 C3 -122.4(16) . . . . ?
Cl1 Mo1 C4 C3 107.0(14) . . . . ?
Bi1 Mo1 C4 C3 120.9(10) . . . . ?
C1 Mo1 C4 C5 22.6(12) . . . . ?
C2 Mo1 C4 C5 104.5(11) . . . . ?
O20 Mo1 C4 C5 -79.8(10) . . . . ?
O30 Mo1 C4 C5 -150.5(10) . . . . ?
C3 Mo1 C4 C5 122.4(16) . . . . ?
Cl1 Mo1 C4 C5 -130.6(13) . . . . ?
Bi1 Mo1 C4 C5 -116.7(10) . . . . ?
C3 C4 C5 Mo1 64.6(17) . . . . ?
C1 Mo1 C5 C4 -157.1(12) . . . . ?
C2 Mo1 C5 C4 -87.4(11) . . . . ?
O20 Mo1 C5 C4 96.3(10) . . . . ?
O30 Mo1 C5 C4 32.8(11) . . . . ?
C3 Mo1 C5 C4 -34.4(10) . . . . ?
Cl1 Mo1 C5 C4 144.4(10) . . . . ?
Bi1 Mo1 C5 C4 76.5(11) . . . . ?
Bi1 O20 C20 C21 59.8(15) . . . . ?
Mo1 O20 C20 C21 178.6(10) . . . . ?
C22 O21 C21 C20 172.8(14) . . . . ?
Bi1 O21 C21 C20 36.1(14) . . . . ?
O20 C20 C21 O21 -62.4(17) . . . . ?
Bi1 O30 C30 C31 -47.9(16) . . . . ?
Mo1 O30 C30 C31 -172.2(11) . . . . ?
C32 O31 C31 C30 -177.6(14) . . . . ?
Bi1 O31 C31 C30 -42.8(15) . . . . ?
O30 C30 C31 O31 60.5(19) . . . . ?
C103 O100 C100 C101 -4.79(7) . . . . ?
O100 C100 C101 C102 24.7 . . . . ?
C100 C101 C102 C103 -31.9 . . . . ?
C100 O100 C103 C102 -16.13(5) . . . . ?
C101 C102 C103 O100 29.29(7) . . . . ?
